data_4135072
loop_
_publ_author_name
'Scholz, Alexander Stefan'
'Massoth, Julian'
'Bursch, Markus'
'Mewes, Jan'
'Hetzke, Thilo'
'Wolf, Bernd'
'Bolte, Michael'
'Lerner, Hans-Wolfram'
'Grimme, Stefan'
'Wagner, Matthias'

_publ_section_title
;
 BNB-Doped Phenalenyls: Modular Synthesis, Optoelectronic Properties, and
 One-Electron Reduction.
;
_journal_name_full 'Journal of the American Chemical Society'
_journal_paper_doi 10.1021/jacs.0c03118
_journal_year 2020
_chemical_formula_moiety 'C28 H28 B2 O'
_chemical_formula_sum 'C28 H28 B2 O'
_chemical_formula_weight 402.12
_space_group_crystal_system monoclinic
_space_group_IT_number 14
_space_group_name_Hall '-P 2yn'
_space_group_name_H-M_alt 'P 1 21/n 1'
_atom_sites_solution_hydrogens geom
_atom_sites_solution_primary direct
_audit_creation_method SHELXL-2016/6
_cell_angle_alpha 90
_cell_angle_beta 108.501(5)
_cell_angle_gamma 90
_cell_formula_units_Z 4
_cell_length_a 8.7888(5)
_cell_length_b 24.0199(12)
_cell_length_c 11.8661(7)
_cell_measurement_reflns_used 23857
_cell_measurement_temperature 173(2)
_cell_measurement_theta_max 26.39
_cell_measurement_theta_min 2.44
_cell_volume 2375.5(2)
_computing_cell_refinement 'X-Area (Stoe & Cie, 2001)'
_computing_data_collection 'X-Area (Stoe & Cie, 2001)'
_computing_data_reduction 'X-Area (Stoe & Cie, 2001)'
_computing_molecular_graphics 'XP in SHELXTL-Plus (Sheldrick, 2008)'
_computing_publication_material SHELXL
_computing_structure_refinement 'SHELXL (Sheldrick, 2008)'
_computing_structure_solution 'SHELXS (Sheldrick, 2008)'
_diffrn_ambient_temperature 173(2)
_diffrn_measured_fraction_theta_full 0.999
_diffrn_measured_fraction_theta_max 0.996
_diffrn_measurement_device_type 'STOE IPDS II two-circle-diffractometer'
_diffrn_measurement_method \w
_diffrn_radiation_type MoK\a
_diffrn_radiation_wavelength 0.71073
_diffrn_reflns_av_R_equivalents 0.0486
_diffrn_reflns_av_unetI/netI 0.0295
_diffrn_reflns_Laue_measured_fraction_full 0.999
_diffrn_reflns_Laue_measured_fraction_max 0.996
_diffrn_reflns_limit_h_max 10
_diffrn_reflns_limit_h_min -10
_diffrn_reflns_limit_k_max 29
_diffrn_reflns_limit_k_min -29
_diffrn_reflns_limit_l_max 14
_diffrn_reflns_limit_l_min -14
_diffrn_reflns_number 27037
_diffrn_reflns_point_group_measured_fraction_full 0.999
_diffrn_reflns_point_group_measured_fraction_max 0.996
_diffrn_reflns_theta_full 25.000
_diffrn_reflns_theta_max 25.954
_diffrn_reflns_theta_min 2.480
_diffrn_source 'Genix 3D I\mS microfocus X-ray source'
_exptl_absorpt_coefficient_mu 0.065
_exptl_absorpt_correction_T_max 1.000
_exptl_absorpt_correction_T_min 0.553
_exptl_absorpt_correction_type multi-scan
_exptl_absorpt_process_details 'X-Area (Stoe & Cie, 2001)'
_exptl_crystal_colour colourless
_exptl_crystal_density_diffrn 1.124
_exptl_crystal_description plate
_exptl_crystal_F_000 856
_exptl_crystal_size_max 0.400
_exptl_crystal_size_mid 0.100
_exptl_crystal_size_min 0.060
_refine_diff_density_max 0.209
_refine_diff_density_min -0.152
_refine_diff_density_rms 0.035
_refine_ls_extinction_coef 0.0064(11)
_refine_ls_extinction_expression Fc^*^=kFc[1+0.001xFc^2^\l^3^/sin(2\q)]^-1/4^
_refine_ls_extinction_method 'SHELXL-2016/6 (Sheldrick 2016)'
_refine_ls_goodness_of_fit_ref 1.199
_refine_ls_hydrogen_treatment constr
_refine_ls_matrix_type full
_refine_ls_number_parameters 287
_refine_ls_number_reflns 4627
_refine_ls_number_restraints 0
_refine_ls_restrained_S_all 1.199
_refine_ls_R_factor_all 0.0835
_refine_ls_R_factor_gt 0.0662
_refine_ls_shift/su_max 0.013
_refine_ls_shift/su_mean 0.000
_refine_ls_structure_factor_coef Fsqd
_refine_ls_weighting_details 'w=1/[\s^2^(Fo^2^)+(0.0492P)^2^+0.9935P] where P=(Fo^2^+2Fc^2^)/3'
_refine_ls_weighting_scheme calc
_refine_ls_wR_factor_gt 0.1415
_refine_ls_wR_factor_ref 0.1491
_reflns_Friedel_coverage 0.000
_reflns_number_gt 3785
_reflns_number_total 4627
_reflns_threshold_expression 'I > 2\s(I)'
_cod_data_source_file ja0c03118_si_021.cif
_cod_data_source_block wa2738
_cod_original_sg_symbol_H-M 'P 21/n'
_cod_database_code 4135072
_shelx_shelxl_version_number 2016/6
_shelx_space_group_comment
; 
The symmetry employed for this shelxl refinement is uniquely defined 
by the following loop, which should always be used as a source of 
symmetry information in preference to the above space-group names. 
They are only intended as comments. 
;
_shelx_estimated_absorpt_t_min 0.975
_shelx_estimated_absorpt_t_max 0.996

loop_
_space_group_symop_operation_xyz
'x, y, z'
'x+1/2, -y+1/2, z+1/2'
'-x, -y, -z'
'-x-1/2, y-1/2, -z-1/2'

loop_
_atom_site_label
_atom_site_type_symbol
_atom_site_fract_x
_atom_site_fract_y
_atom_site_fract_z
_atom_site_U_iso_or_equiv
_atom_site_adp_type
_atom_site_occupancy
_atom_site_site_symmetry_order
_atom_site_calc_flag
_atom_site_refinement_flags_posn
_atom_site_refinement_flags_adp
_atom_site_refinement_flags_occupancy
_atom_site_disorder_assembly
_atom_site_disorder_group
B1 B 0.6546(3) 0.63452(9) 0.6857(2) 0.0336(5) Uani 1 1 d . . . . .
B2 B 0.6335(3) 0.73470(9) 0.6514(2) 0.0336(5) Uani 1 1 d . . . . .
O1 O 0.72105(16) 0.68549(5) 0.67298(13) 0.0362(3) Uani 1 1 d . . . . .
C1 C 0.4760(3) 0.63184(9) 0.68053(18) 0.0368(5) Uani 1 1 d . . . . .
C2 C 0.3815(2) 0.68115(9) 0.65570(17) 0.0363(5) Uani 1 1 d . . . . .
C3 C 0.4526(2) 0.73292(9) 0.64173(18) 0.0357(5) Uani 1 1 d . . . . .
C4 C 0.3570(3) 0.77975(10) 0.6152(2) 0.0466(6) Uani 1 1 d . . . . .
H4 H 0.403464 0.814402 0.605593 0.056 Uiso 1 1 calc R U . . .
C5 C 0.1919(3) 0.77747(13) 0.6021(2) 0.0604(7) Uani 1 1 d . . . . .
H5 H 0.128585 0.810316 0.584107 0.073 Uiso 1 1 calc R U . . .
C6 C 0.1233(3) 0.72794(13) 0.6154(2) 0.0596(7) Uani 1 1 d . . . . .
H6 H 0.011927 0.726726 0.606182 0.072 Uiso 1 1 calc R U . . .
C7 C 0.2146(3) 0.67848(11) 0.6427(2) 0.0480(6) Uani 1 1 d . . . . .
C8 C 0.1484(3) 0.62645(13) 0.6582(2) 0.0618(8) Uani 1 1 d . . . . .
H8 H 0.037584 0.624051 0.650304 0.074 Uiso 1 1 calc R U . . .
C9 C 0.2406(3) 0.57993(12) 0.6842(3) 0.0620(8) Uani 1 1 d . . . . .
H9 H 0.194254 0.545506 0.695560 0.074 Uiso 1 1 calc R U . . .
C10 C 0.4036(3) 0.58240(10) 0.6943(2) 0.0485(6) Uani 1 1 d . . . . .
H10 H 0.465829 0.549282 0.711119 0.058 Uiso 1 1 calc R U . . .
C11 C 0.7627(2) 0.58075(8) 0.70075(18) 0.0343(5) Uani 1 1 d . . . . .
C12 C 0.7535(3) 0.54681(9) 0.60242(19) 0.0389(5) Uani 1 1 d . . . . .
C13 C 0.8491(3) 0.49946(9) 0.6173(2) 0.0443(5) Uani 1 1 d . . . . .
H13 H 0.842313 0.476844 0.550193 0.053 Uiso 1 1 calc R U . . .
C14 C 0.9538(3) 0.48442(9) 0.7271(2) 0.0426(5) Uani 1 1 d . . . . .
C15 C 0.9619(3) 0.51801(9) 0.8238(2) 0.0425(5) Uani 1 1 d . . . . .
H15 H 1.033163 0.508259 0.899791 0.051 Uiso 1 1 calc R U . . .
C16 C 0.8684(3) 0.56560(8) 0.81226(19) 0.0378(5) Uani 1 1 d . . . . .
C17 C 0.6425(3) 0.56232(11) 0.4801(2) 0.0562(7) Uani 1 1 d . . . . .
H17A H 0.664273 0.538190 0.420384 0.084 Uiso 1 1 calc R U . . .
H17B H 0.660820 0.601230 0.463150 0.084 Uiso 1 1 calc R U . . .
H17C H 0.530812 0.557555 0.477700 0.084 Uiso 1 1 calc R U . . .
C18 C 1.0598(3) 0.43346(10) 0.7409(3) 0.0603(7) Uani 1 1 d . . . . .
H18A H 1.054711 0.419469 0.662209 0.090 Uiso 1 1 calc R U . . .
H18B H 1.022557 0.404516 0.784122 0.090 Uiso 1 1 calc R U . . .
H18C H 1.170824 0.443450 0.785317 0.090 Uiso 1 1 calc R U . . .
C19 C 0.8801(3) 0.60146(10) 0.9195(2) 0.0529(6) Uani 1 1 d . . . . .
H19A H 0.970267 0.588831 0.987072 0.079 Uiso 1 1 calc R U . . .
H19B H 0.780321 0.598458 0.939362 0.079 Uiso 1 1 calc R U . . .
H19C H 0.897139 0.640337 0.901472 0.079 Uiso 1 1 calc R U . . .
C21 C 0.7181(2) 0.78975(8) 0.63100(18) 0.0333(4) Uani 1 1 d . . . . .
C22 C 0.7384(3) 0.79974(9) 0.52077(19) 0.0389(5) Uani 1 1 d . . . . .
C23 C 0.8033(3) 0.85013(9) 0.4996(2) 0.0461(6) Uani 1 1 d . . . . .
H23 H 0.817766 0.856296 0.424584 0.055 Uiso 1 1 calc R U . . .
C24 C 0.8473(3) 0.89140(9) 0.5854(2) 0.0470(6) Uani 1 1 d . . . . .
C25 C 0.8276(3) 0.88104(9) 0.6942(2) 0.0464(6) Uani 1 1 d . . . . .
H25 H 0.858013 0.908888 0.754043 0.056 Uiso 1 1 calc R U . . .
C26 C 0.7647(3) 0.83122(8) 0.71916(19) 0.0388(5) Uani 1 1 d . . . . .
C27 C 0.6883(4) 0.75703(11) 0.4220(2) 0.0587(7) Uani 1 1 d . . . . .
H27A H 0.688429 0.719912 0.456317 0.088 Uiso 1 1 calc R U . . .
H27B H 0.763736 0.757755 0.376432 0.088 Uiso 1 1 calc R U . . .
H27C H 0.580178 0.765791 0.369369 0.088 Uiso 1 1 calc R U . . .
C28 C 0.9148(4) 0.94644(11) 0.5605(3) 0.0736(9) Uani 1 1 d . . . . .
H28A H 0.854098 0.977118 0.580055 0.110 Uiso 1 1 calc R U . . .
H28B H 0.906273 0.948439 0.476233 0.110 Uiso 1 1 calc R U . . .
H28C H 1.027822 0.949335 0.609188 0.110 Uiso 1 1 calc R U . . .
C29 C 0.7488(3) 0.82146(11) 0.8404(2) 0.0554(7) Uani 1 1 d . . . . .
H29A H 0.775628 0.855743 0.887330 0.083 Uiso 1 1 calc R U . . .
H29B H 0.822244 0.791697 0.880702 0.083 Uiso 1 1 calc R U . . .
H29C H 0.638285 0.810597 0.831998 0.083 Uiso 1 1 calc R U . . .

loop_
_atom_site_aniso_label
_atom_site_aniso_U_11
_atom_site_aniso_U_22
_atom_site_aniso_U_33
_atom_site_aniso_U_23
_atom_site_aniso_U_13
_atom_site_aniso_U_12
B1 0.0389(13) 0.0320(11) 0.0300(11) -0.0007(9) 0.0110(10) -0.0069(10)
B2 0.0370(12) 0.0327(12) 0.0304(11) 0.0032(9) 0.0095(10) 0.0006(10)
O1 0.0309(7) 0.0282(7) 0.0503(9) 0.0055(6) 0.0140(6) -0.0030(6)
C1 0.0410(12) 0.0389(11) 0.0341(11) -0.0050(8) 0.0169(9) -0.0112(9)
C2 0.0325(11) 0.0500(12) 0.0279(10) -0.0062(9) 0.0121(8) -0.0065(9)
C3 0.0351(11) 0.0418(11) 0.0304(10) 0.0001(8) 0.0107(8) 0.0012(9)
C4 0.0440(13) 0.0514(13) 0.0424(12) 0.0021(10) 0.0110(10) 0.0106(11)
C5 0.0455(14) 0.0789(19) 0.0555(16) 0.0007(13) 0.0142(12) 0.0223(14)
C6 0.0321(12) 0.101(2) 0.0475(14) -0.0105(14) 0.0151(11) 0.0065(14)
C7 0.0344(12) 0.0750(17) 0.0385(12) -0.0146(11) 0.0171(10) -0.0091(12)
C8 0.0409(14) 0.094(2) 0.0602(16) -0.0260(15) 0.0294(12) -0.0278(15)
C9 0.0627(17) 0.0659(17) 0.0707(18) -0.0217(14) 0.0398(15) -0.0351(15)
C10 0.0541(14) 0.0451(13) 0.0546(14) -0.0095(11) 0.0290(12) -0.0195(11)
C11 0.0353(11) 0.0281(10) 0.0412(11) 0.0019(8) 0.0146(9) -0.0086(8)
C12 0.0406(12) 0.0346(11) 0.0420(12) 0.0008(9) 0.0138(10) -0.0050(9)
C13 0.0496(14) 0.0341(11) 0.0534(14) -0.0057(10) 0.0223(11) -0.0059(10)
C14 0.0414(12) 0.0305(11) 0.0602(15) 0.0071(10) 0.0223(11) -0.0030(9)
C15 0.0420(12) 0.0378(11) 0.0472(13) 0.0109(10) 0.0135(10) -0.0034(10)
C16 0.0403(12) 0.0330(11) 0.0406(12) 0.0051(9) 0.0136(9) -0.0070(9)
C17 0.0670(17) 0.0524(14) 0.0452(14) -0.0042(11) 0.0121(12) 0.0058(13)
C18 0.0598(16) 0.0398(13) 0.084(2) 0.0083(13) 0.0273(15) 0.0070(12)
C19 0.0611(16) 0.0506(14) 0.0410(13) -0.0012(11) 0.0077(12) 0.0000(12)
C21 0.0314(10) 0.0293(10) 0.0378(11) 0.0071(8) 0.0092(8) 0.0020(8)
C22 0.0379(11) 0.0379(11) 0.0402(12) 0.0069(9) 0.0112(9) 0.0000(9)
C23 0.0437(13) 0.0469(13) 0.0478(13) 0.0159(10) 0.0146(10) -0.0018(10)
C24 0.0367(12) 0.0347(11) 0.0632(15) 0.0140(11) 0.0067(11) -0.0041(9)
C25 0.0443(13) 0.0325(11) 0.0522(14) -0.0012(10) 0.0010(11) -0.0037(10)
C26 0.0367(11) 0.0341(11) 0.0410(12) 0.0021(9) 0.0056(9) 0.0033(9)
C27 0.0797(19) 0.0568(15) 0.0434(13) -0.0017(11) 0.0250(13) -0.0149(14)
C28 0.0643(18) 0.0495(16) 0.100(2) 0.0206(15) 0.0165(17) -0.0170(14)
C29 0.0720(18) 0.0506(14) 0.0389(13) -0.0007(10) 0.0108(12) 0.0004(12)

loop_
_atom_type_symbol
_atom_type_description
_atom_type_scat_dispersion_real
_atom_type_scat_dispersion_imag
_atom_type_scat_source
C C 0.0033 0.0016 'International Tables Vol C Tables 4.2.6.8 and 6.1.1.4'
H H 0.0000 0.0000 'International Tables Vol C Tables 4.2.6.8 and 6.1.1.4'
B B 0.0013 0.0007 'International Tables Vol C Tables 4.2.6.8 and 6.1.1.4'
O O 0.0106 0.0060 'International Tables Vol C Tables 4.2.6.8 and 6.1.1.4'

loop_
_geom_angle_atom_site_label_1
_geom_angle_atom_site_label_2
_geom_angle_atom_site_label_3
_geom_angle
_geom_angle_site_symmetry_1
_geom_angle_site_symmetry_3
_geom_angle_publ_flag
O1 B1 C1 119.23(19) . . ?
O1 B1 C11 118.42(18) . . ?
C1 B1 C11 122.32(18) . . ?
O1 B2 C3 118.87(18) . . ?
O1 B2 C21 118.86(18) . . ?
C3 B2 C21 122.19(18) . . ?
B1 O1 B2 122.97(17) . . ?
C10 C1 C2 118.6(2) . . ?
C10 C1 B1 122.0(2) . . ?
C2 C1 B1 119.37(18) . . ?
C1 C2 C3 120.08(18) . . ?
C1 C2 C7 119.9(2) . . ?
C3 C2 C7 120.1(2) . . ?
C4 C3 C2 118.7(2) . . ?
C4 C3 B2 121.9(2) . . ?
C2 C3 B2 119.39(18) . . ?
C3 C4 C5 121.6(2) . . ?
C3 C4 H4 119.2 . . ?
C5 C4 H4 119.2 . . ?
C6 C5 C4 119.9(2) . . ?
C6 C5 H5 120.1 . . ?
C4 C5 H5 120.1 . . ?
C5 C6 C7 121.3(2) . . ?
C5 C6 H6 119.3 . . ?
C7 C6 H6 119.3 . . ?
C6 C7 C8 123.1(2) . . ?
C6 C7 C2 118.5(2) . . ?
C8 C7 C2 118.5(2) . . ?
C9 C8 C7 121.1(2) . . ?
C9 C8 H8 119.5 . . ?
C7 C8 H8 119.5 . . ?
C8 C9 C10 120.4(2) . . ?
C8 C9 H9 119.8 . . ?
C10 C9 H9 119.8 . . ?
C1 C10 C9 121.6(3) . . ?
C1 C10 H10 119.2 . . ?
C9 C10 H10 119.2 . . ?
C16 C11 C12 118.65(19) . . ?
C16 C11 B1 120.91(18) . . ?
C12 C11 B1 120.44(19) . . ?
C13 C12 C11 119.7(2) . . ?
C13 C12 C17 120.1(2) . . ?
C11 C12 C17 120.2(2) . . ?
C14 C13 C12 121.8(2) . . ?
C14 C13 H13 119.1 . . ?
C12 C13 H13 119.1 . . ?
C13 C14 C15 118.1(2) . . ?
C13 C14 C18 121.0(2) . . ?
C15 C14 C18 120.9(2) . . ?
C14 C15 C16 121.6(2) . . ?
C14 C15 H15 119.2 . . ?
C16 C15 H15 119.2 . . ?
C15 C16 C11 120.0(2) . . ?
C15 C16 C19 120.4(2) . . ?
C11 C16 C19 119.58(19) . . ?
C12 C17 H17A 109.5 . . ?
C12 C17 H17B 109.5 . . ?
H17A C17 H17B 109.5 . . ?
C12 C17 H17C 109.5 . . ?
H17A C17 H17C 109.5 . . ?
H17B C17 H17C 109.5 . . ?
C14 C18 H18A 109.5 . . ?
C14 C18 H18B 109.5 . . ?
H18A C18 H18B 109.5 . . ?
C14 C18 H18C 109.5 . . ?
H18A C18 H18C 109.5 . . ?
H18B C18 H18C 109.5 . . ?
C16 C19 H19A 109.5 . . ?
C16 C19 H19B 109.5 . . ?
H19A C19 H19B 109.5 . . ?
C16 C19 H19C 109.5 . . ?
H19A C19 H19C 109.5 . . ?
H19B C19 H19C 109.5 . . ?
C22 C21 C26 118.74(19) . . ?
C22 C21 B2 119.75(18) . . ?
C26 C21 B2 121.38(18) . . ?
C23 C22 C21 120.0(2) . . ?
C23 C22 C27 119.0(2) . . ?
C21 C22 C27 121.08(19) . . ?
C24 C23 C22 121.6(2) . . ?
C24 C23 H23 119.2 . . ?
C22 C23 H23 119.2 . . ?
C25 C24 C23 118.1(2) . . ?
C25 C24 C28 120.9(2) . . ?
C23 C24 C28 121.1(2) . . ?
C24 C25 C26 122.1(2) . . ?
C24 C25 H25 118.9 . . ?
C26 C25 H25 118.9 . . ?
C25 C26 C21 119.5(2) . . ?
C25 C26 C29 120.1(2) . . ?
C21 C26 C29 120.39(19) . . ?
C22 C27 H27A 109.5 . . ?
C22 C27 H27B 109.5 . . ?
H27A C27 H27B 109.5 . . ?
C22 C27 H27C 109.5 . . ?
H27A C27 H27C 109.5 . . ?
H27B C27 H27C 109.5 . . ?
C24 C28 H28A 109.5 . . ?
C24 C28 H28B 109.5 . . ?
H28A C28 H28B 109.5 . . ?
C24 C28 H28C 109.5 . . ?
H28A C28 H28C 109.5 . . ?
H28B C28 H28C 109.5 . . ?
C26 C29 H29A 109.5 . . ?
C26 C29 H29B 109.5 . . ?
H29A C29 H29B 109.5 . . ?
C26 C29 H29C 109.5 . . ?
H29A C29 H29C 109.5 . . ?
H29B C29 H29C 109.5 . . ?

loop_
_geom_bond_atom_site_label_1
_geom_bond_atom_site_label_2
_geom_bond_distance
_geom_bond_site_symmetry_2
_geom_bond_publ_flag
B1 O1 1.385(3) . ?
B1 C1 1.552(3) . ?
B1 C11 1.579(3) . ?
B2 O1 1.389(3) . ?
B2 C3 1.557(3) . ?
B2 C21 1.573(3) . ?
C1 C10 1.382(3) . ?
C1 C2 1.423(3) . ?
C2 C3 1.425(3) . ?
C2 C7 1.427(3) . ?
C3 C4 1.380(3) . ?
C4 C5 1.410(4) . ?
C4 H4 0.9500 . ?
C5 C6 1.365(4) . ?
C5 H5 0.9500 . ?
C6 C7 1.413(4) . ?
C6 H6 0.9500 . ?
C7 C8 1.415(4) . ?
C8 C9 1.357(4) . ?
C8 H8 0.9500 . ?
C9 C10 1.400(4) . ?
C9 H9 0.9500 . ?
C10 H10 0.9500 . ?
C11 C16 1.402(3) . ?
C11 C12 1.405(3) . ?
C12 C13 1.392(3) . ?
C12 C17 1.516(3) . ?
C13 C14 1.384(3) . ?
C13 H13 0.9500 . ?
C14 C15 1.386(3) . ?
C14 C18 1.515(3) . ?
C15 C16 1.389(3) . ?
C15 H15 0.9500 . ?
C16 C19 1.513(3) . ?
C17 H17A 0.9800 . ?
C17 H17B 0.9800 . ?
C17 H17C 0.9800 . ?
C18 H18A 0.9800 . ?
C18 H18B 0.9800 . ?
C18 H18C 0.9800 . ?
C19 H19A 0.9800 . ?
C19 H19B 0.9800 . ?
C19 H19C 0.9800 . ?
C21 C22 1.396(3) . ?
C21 C26 1.408(3) . ?
C22 C23 1.394(3) . ?
C22 C27 1.514(3) . ?
C23 C24 1.385(3) . ?
C23 H23 0.9500 . ?
C24 C25 1.379(3) . ?
C24 C28 1.516(3) . ?
C25 C26 1.389(3) . ?
C25 H25 0.9500 . ?
C26 C29 1.507(3) . ?
C27 H27A 0.9800 . ?
C27 H27B 0.9800 . ?
C27 H27C 0.9800 . ?
C28 H28A 0.9800 . ?
C28 H28B 0.9800 . ?
C28 H28C 0.9800 . ?
C29 H29A 0.9800 . ?
C29 H29B 0.9800 . ?
C29 H29C 0.9800 . ?

loop_
_geom_torsion_atom_site_label_1
_geom_torsion_atom_site_label_2
_geom_torsion_atom_site_label_3
_geom_torsion_atom_site_label_4
_geom_torsion
_geom_torsion_site_symmetry_1
_geom_torsion_site_symmetry_2
_geom_torsion_site_symmetry_3
_geom_torsion_site_symmetry_4
_geom_torsion_publ_flag
C1 B1 O1 B2 -2.4(3) . . . . ?
C11 B1 O1 B2 175.65(18) . . . . ?
C3 B2 O1 B1 0.4(3) . . . . ?
C21 B2 O1 B1 -176.45(18) . . . . ?
O1 B1 C1 C10 -179.0(2) . . . . ?
C11 B1 C1 C10 3.0(3) . . . . ?
O1 B1 C1 C2 3.8(3) . . . . ?
C11 B1 C1 C2 -174.14(18) . . . . ?
C10 C1 C2 C3 179.6(2) . . . . ?
B1 C1 C2 C3 -3.2(3) . . . . ?
C10 C1 C2 C7 -1.6(3) . . . . ?
B1 C1 C2 C7 175.71(18) . . . . ?
C1 C2 C3 C4 178.66(19) . . . . ?
C7 C2 C3 C4 -0.2(3) . . . . ?
C1 C2 C3 B2 1.2(3) . . . . ?
C7 C2 C3 B2 -177.66(18) . . . . ?
O1 B2 C3 C4 -177.1(2) . . . . ?
C21 B2 C3 C4 -0.3(3) . . . . ?
O1 B2 C3 C2 0.3(3) . . . . ?
C21 B2 C3 C2 177.03(19) . . . . ?
C2 C3 C4 C5 0.2(3) . . . . ?
B2 C3 C4 C5 177.6(2) . . . . ?
C3 C4 C5 C6 -0.2(4) . . . . ?
C4 C5 C6 C7 0.2(4) . . . . ?
C5 C6 C7 C8 179.4(2) . . . . ?
C5 C6 C7 C2 -0.3(4) . . . . ?
C1 C2 C7 C6 -178.6(2) . . . . ?
C3 C2 C7 C6 0.3(3) . . . . ?
C1 C2 C7 C8 1.7(3) . . . . ?
C3 C2 C7 C8 -179.5(2) . . . . ?
C6 C7 C8 C9 179.9(2) . . . . ?
C2 C7 C8 C9 -0.4(4) . . . . ?
C7 C8 C9 C10 -1.0(4) . . . . ?
C2 C1 C10 C9 0.1(3) . . . . ?
B1 C1 C10 C9 -177.0(2) . . . . ?
C8 C9 C10 C1 1.2(4) . . . . ?
O1 B1 C11 C16 83.3(2) . . . . ?
C1 B1 C11 C16 -98.8(2) . . . . ?
O1 B1 C11 C12 -97.3(2) . . . . ?
C1 B1 C11 C12 80.6(3) . . . . ?
C16 C11 C12 C13 -0.3(3) . . . . ?
B1 C11 C12 C13 -179.77(19) . . . . ?
C16 C11 C12 C17 -179.0(2) . . . . ?
B1 C11 C12 C17 1.5(3) . . . . ?
C11 C12 C13 C14 0.2(3) . . . . ?
C17 C12 C13 C14 178.9(2) . . . . ?
C12 C13 C14 C15 0.0(3) . . . . ?
C12 C13 C14 C18 -178.5(2) . . . . ?
C13 C14 C15 C16 0.0(3) . . . . ?
C18 C14 C15 C16 178.5(2) . . . . ?
C14 C15 C16 C11 -0.1(3) . . . . ?
C14 C15 C16 C19 -179.9(2) . . . . ?
C12 C11 C16 C15 0.3(3) . . . . ?
B1 C11 C16 C15 179.71(19) . . . . ?
C12 C11 C16 C19 -179.9(2) . . . . ?
B1 C11 C16 C19 -0.5(3) . . . . ?
O1 B2 C21 C22 78.7(3) . . . . ?
C3 B2 C21 C22 -98.0(2) . . . . ?
O1 B2 C21 C26 -105.5(2) . . . . ?
C3 B2 C21 C26 77.7(3) . . . . ?
C26 C21 C22 C23 -0.2(3) . . . . ?
B2 C21 C22 C23 175.6(2) . . . . ?
C26 C21 C22 C27 -179.1(2) . . . . ?
B2 C21 C22 C27 -3.2(3) . . . . ?
C21 C22 C23 C24 -0.7(3) . . . . ?
C27 C22 C23 C24 178.2(2) . . . . ?
C22 C23 C24 C25 1.0(3) . . . . ?
C22 C23 C24 C28 -178.8(2) . . . . ?
C23 C24 C25 C26 -0.5(3) . . . . ?
C28 C24 C25 C26 179.4(2) . . . . ?
C24 C25 C26 C21 -0.4(3) . . . . ?
C24 C25 C26 C29 178.7(2) . . . . ?
C22 C21 C26 C25 0.8(3) . . . . ?
B2 C21 C26 C25 -175.0(2) . . . . ?
C22 C21 C26 C29 -178.3(2) . . . . ?
B2 C21 C26 C29 5.9(3) . . . . ?
